data_4079516
loop_
_publ_author_name
'Tskhovrebov, Alexander G.'
'Solari, Euro'
'Scopelliti, Rosario'
'Severin, Kay'

_publ_section_title
;
 Activation of Nitrous Oxide by Dinuclear Ruthenium Complexes
;
_journal_issue 20
_journal_name_full Organometallics
_journal_page_first 7235
_journal_paper_doi 10.1021/om300786f
_journal_volume 31
_journal_year 2012
_chemical_formula_moiety 'C31 H37 Cl4 N2 O Ru2, C H2 Cl2'
_chemical_formula_sum 'C32 H39 Cl6 N2 O Ru2'
_chemical_formula_weight 882.49
_chemical_name_systematic
; 
 ? 
;
_space_group_IT_number 14
_symmetry_cell_setting monoclinic
_symmetry_space_group_name_Hall '-P 2ybc'
_symmetry_space_group_name_H-M 'P 1 21/c 1'
_atom_sites_solution_hydrogens geom
_atom_sites_solution_primary direct
_atom_sites_solution_secondary difmap
_audit_creation_method SHELXL-97
_cell_angle_alpha 90.00
_cell_angle_beta 100.96(2)
_cell_angle_gamma 90.00
_cell_formula_units_Z 4
_cell_length_a 17.138(5)
_cell_length_b 12.6913(17)
_cell_length_c 16.175(4)
_cell_measurement_reflns_used 126
_cell_measurement_temperature 100(2)
_cell_measurement_theta_max 22
_cell_measurement_theta_min 3
_cell_volume 3453.9(14)
_computing_cell_refinement 'Dirax/lsq (Duisenberg & Schreurs, 1989-2000)'
_computing_data_collection 'Collect (Bruker AXS BV, 1997-2004)'
_computing_data_reduction 'EvalCCD (Duisenberg & Schreurs, 1990-2000)'
_computing_molecular_graphics 'Bruker SHELXTL'
_computing_publication_material 'Bruker SHELXTL'
_computing_structure_refinement 'SHELXL-97 (Sheldrick, 1997)'
_computing_structure_solution 'SHELXS-97 (Sheldrick, 1990)'
_diffrn_ambient_temperature 100(2)
_diffrn_measured_fraction_theta_full 0.998
_diffrn_measured_fraction_theta_max 0.998
_diffrn_measurement_device_type 'Bruker APEX II CCD'
_diffrn_measurement_method 'phi and omega scans'
_diffrn_radiation_monochromator graphite
_diffrn_radiation_source 'fine-focus sealed tube'
_diffrn_radiation_type MoK\a
_diffrn_radiation_wavelength 0.71073
_diffrn_reflns_av_R_equivalents 0.2163
_diffrn_reflns_av_sigmaI/netI 0.1146
_diffrn_reflns_limit_h_max 20
_diffrn_reflns_limit_h_min -20
_diffrn_reflns_limit_k_max 15
_diffrn_reflns_limit_k_min -14
_diffrn_reflns_limit_l_max 17
_diffrn_reflns_limit_l_min -19
_diffrn_reflns_number 59683
_diffrn_reflns_theta_full 25.00
_diffrn_reflns_theta_max 25.00
_diffrn_reflns_theta_min 3.03
_exptl_absorpt_coefficient_mu 1.368
_exptl_absorpt_correction_T_max 0.7438
_exptl_absorpt_correction_T_min 0.5176
_exptl_absorpt_correction_type multi-scan
_exptl_absorpt_process_details 'SADABS 2008, Bruker AXS, 2008'
_exptl_crystal_colour orange
_exptl_crystal_density_diffrn 1.697
_exptl_crystal_density_method 'not measured'
_exptl_crystal_description prismatic
_exptl_crystal_F_000 1772
_exptl_crystal_size_max 0.23
_exptl_crystal_size_mid 0.18
_exptl_crystal_size_min 0.10
_refine_diff_density_max 0.913
_refine_diff_density_min -0.920
_refine_diff_density_rms 0.190
_refine_ls_extinction_method none
_refine_ls_goodness_of_fit_ref 1.194
_refine_ls_hydrogen_treatment constr
_refine_ls_matrix_type full
_refine_ls_number_parameters 388
_refine_ls_number_reflns 6081
_refine_ls_number_restraints 174
_refine_ls_restrained_S_all 1.179
_refine_ls_R_factor_all 0.1283
_refine_ls_R_factor_gt 0.0729
_refine_ls_shift/su_max 0.000
_refine_ls_shift/su_mean 0.000
_refine_ls_structure_factor_coef Fsqd
_refine_ls_weighting_details 'calc w=1/[\s^2^(Fo^2^)+(0.0000P)^2^+27.1915P] where P=(Fo^2^+2Fc^2^)/3'
_refine_ls_weighting_scheme calc
_refine_ls_wR_factor_gt 0.1081
_refine_ls_wR_factor_ref 0.1226
_reflns_number_gt 4057
_reflns_number_total 6081
_reflns_threshold_expression >2sigma(I)
_cod_data_source_file om300786f_si_001.cif
_cod_data_source_block complex_10
_cod_depositor_comments
;
The following automatic conversions were performed:

'_symmetry_cell_setting' value 'Monoclinic' changed to 'monoclinic'
according to /home/saulius/struct/CIF-dictionaries/cif_core.dic
dictionary named 'cif_core.dic' version 2.4.2 from 2011-04-26.

Automatic conversion script
Id: cif_fix_values 1891 2012-01-12 08:04:46Z andrius 
;
_cod_original_cell_volume 3453.9(13)
_cod_original_sg_symbol_H-M 'P 21/c'
_cod_database_code 4079516

loop_
_symmetry_equiv_pos_as_xyz
'x, y, z'
'-x, y+1/2, -z+1/2'
'-x, -y, -z'
'x, -y-1/2, z-1/2'

loop_
_atom_site_label
_atom_site_type_symbol
_atom_site_fract_x
_atom_site_fract_y
_atom_site_fract_z
_atom_site_U_iso_or_equiv
_atom_site_adp_type
_atom_site_occupancy
_atom_site_symmetry_multiplicity
_atom_site_calc_flag
_atom_site_refinement_flags
Ru1 Ru 0.68551(4) 0.31530(6) 0.20710(4) 0.01132(18) Uani 1 1 d .
Ru2 Ru 0.56500(4) 0.38051(6) 0.32274(4) 0.01246(18) Uani 1 1 d .
Cl1 Cl 0.67424(13) 0.48102(17) 0.27889(13) 0.0174(5) Uani 1 1 d .
Cl2 Cl 0.53565(12) 0.32913(18) 0.17563(13) 0.0171(5) Uani 1 1 d .
Cl3 Cl 0.69297(13) 0.40155(18) 0.08237(13) 0.0195(5) Uani 1 1 d .
Cl4 Cl 0.68607(13) 0.15030(16) 0.14429(13) 0.0186(5) Uani 1 1 d .
O1 O 0.6515(3) 0.2636(4) 0.3153(3) 0.0158(14) Uani 1 1 d .
N1 N 0.8647(4) 0.3725(6) 0.2460(4) 0.0172(17) Uani 1 1 d .
N2 N 0.8389(4) 0.2251(5) 0.3016(4) 0.0156(17) Uani 1 1 d .
C1 C 0.8035(5) 0.3055(7) 0.2511(5) 0.0133(19) Uani 1 1 d .
C2 C 0.9358(5) 0.3392(7) 0.2969(6) 0.021(2) Uani 1 1 d U
H2 H 0.9854 0.3750 0.3058 0.026 Uiso 1 1 calc R
C3 C 0.9202(5) 0.2472(7) 0.3304(6) 0.022(2) Uani 1 1 d U
H3 H 0.9571 0.2044 0.3670 0.026 Uiso 1 1 calc R
C4 C 0.8044(5) 0.1259(7) 0.3219(5) 0.0139(19) Uani 1 1 d U
C5 C 0.8358(5) 0.0314(7) 0.2956(5) 0.019(2) Uani 1 1 d U
C6 C 0.7997(5) -0.0621(7) 0.3147(5) 0.017(2) Uani 1 1 d U
H6 H 0.8188 -0.1267 0.2966 0.020 Uiso 1 1 calc R
C7 C 0.7379(5) -0.0654(7) 0.3586(5) 0.0121(19) Uani 1 1 d U
C8 C 0.7099(5) 0.0309(7) 0.3842(5) 0.015(2) Uani 1 1 d U
H8 H 0.6677 0.0304 0.4147 0.018 Uiso 1 1 calc R
C9 C 0.7421(5) 0.1266(7) 0.3663(5) 0.0133(18) Uani 1 1 d U
C10 C 0.9001(5) 0.0306(7) 0.2438(6) 0.023(2) Uani 1 1 d U
H10A H 0.9522 0.0351 0.2811 0.035 Uiso 1 1 calc R
H10B H 0.8931 0.0910 0.2053 0.035 Uiso 1 1 calc R
H10C H 0.8969 -0.0348 0.2111 0.035 Uiso 1 1 calc R
C11 C 0.7028(5) -0.1675(7) 0.3808(6) 0.025(2) Uani 1 1 d U
H11A H 0.7136 -0.2229 0.3422 0.037 Uiso 1 1 calc R
H11B H 0.6452 -0.1594 0.3759 0.037 Uiso 1 1 calc R
H11C H 0.7266 -0.1870 0.4387 0.037 Uiso 1 1 calc R
C12 C 0.7066(5) 0.2297(7) 0.3884(5) 0.019(2) Uani 1 1 d U
H12A H 0.6790 0.2197 0.4363 0.022 Uiso 1 1 calc R
H12B H 0.7489 0.2831 0.4045 0.022 Uiso 1 1 calc R
C13 C 0.8692(5) 0.4567(7) 0.1844(5) 0.018(2) Uani 1 1 d U
C14 C 0.8706(5) 0.5631(7) 0.2083(5) 0.0143(19) Uani 1 1 d U
C15 C 0.8820(5) 0.6372(7) 0.1472(6) 0.019(2) Uani 1 1 d U
H15 H 0.8811 0.7099 0.1608 0.023 Uiso 1 1 calc R
C16 C 0.8944(5) 0.6092(7) 0.0688(5) 0.020(2) Uani 1 1 d U
C17 C 0.8943(5) 0.5003(7) 0.0486(6) 0.020(2) Uani 1 1 d U
H17 H 0.9031 0.4798 -0.0054 0.024 Uiso 1 1 calc R
C18 C 0.8817(5) 0.4237(7) 0.1045(6) 0.018(2) Uani 1 1 d U
C19 C 0.8623(6) 0.5981(7) 0.2948(6) 0.025(2) Uani 1 1 d U
H19A H 0.8481 0.5376 0.3265 0.038 Uiso 1 1 calc R
H19B H 0.8206 0.6517 0.2903 0.038 Uiso 1 1 calc R
H19C H 0.9128 0.6278 0.3240 0.038 Uiso 1 1 calc R
C20 C 0.9097(5) 0.6907(8) 0.0047(6) 0.025(2) Uani 1 1 d U
H20A H 0.8624 0.6974 -0.0398 0.038 Uiso 1 1 calc R
H20B H 0.9549 0.6682 -0.0202 0.038 Uiso 1 1 calc R
H20C H 0.9217 0.7589 0.0326 0.038 Uiso 1 1 calc R
C21 C 0.8828(6) 0.3081(7) 0.0824(6) 0.025(2) Uani 1 1 d U
H21A H 0.8938 0.3003 0.0254 0.038 Uiso 1 1 calc R
H21B H 0.8311 0.2766 0.0848 0.038 Uiso 1 1 calc R
H21C H 0.9244 0.2723 0.1226 0.038 Uiso 1 1 calc R
C22 C 0.5422(5) 0.5140(7) 0.3997(5) 0.017(2) Uani 1 1 d U
C23 C 0.5709(5) 0.4287(7) 0.4533(5) 0.017(2) Uani 1 1 d U
H23 H 0.6145 0.4395 0.4985 0.020 Uiso 1 1 calc R
C24 C 0.5354(5) 0.3266(7) 0.4407(5) 0.017(2) Uani 1 1 d U
H24 H 0.5564 0.2703 0.4769 0.021 Uiso 1 1 calc R
C25 C 0.4690(5) 0.3081(7) 0.3748(5) 0.018(2) Uani 1 1 d U
C26 C 0.4386(5) 0.3957(8) 0.3236(6) 0.022(2) Uani 1 1 d U
H26 H 0.3932 0.3862 0.2804 0.026 Uiso 1 1 calc R
C27 C 0.4747(5) 0.4981(7) 0.3356(6) 0.021(2) Uani 1 1 d U
H27 H 0.4532 0.5551 0.3004 0.025 Uiso 1 1 calc R
C28 C 0.5837(6) 0.6181(7) 0.4085(6) 0.027(2) Uani 1 1 d U
H28A H 0.5614 0.6627 0.4477 0.040 Uiso 1 1 calc R
H28B H 0.5765 0.6527 0.3533 0.040 Uiso 1 1 calc R
H28C H 0.6406 0.6073 0.4301 0.040 Uiso 1 1 calc R
C29 C 0.4304(6) 0.2011(7) 0.3577(6) 0.026(2) Uani 1 1 d U
H29 H 0.4201 0.1907 0.2952 0.031 Uiso 1 1 calc R
C30 C 0.4819(7) 0.1106(8) 0.3958(7) 0.047(3) Uani 1 1 d U
H30A H 0.5364 0.1216 0.3874 0.071 Uiso 1 1 calc R
H30B H 0.4612 0.0446 0.3687 0.071 Uiso 1 1 calc R
H30C H 0.4816 0.1067 0.4563 0.071 Uiso 1 1 calc R
C31 C 0.3479(6) 0.1992(9) 0.3854(7) 0.045(3) Uani 1 1 d U
H31A H 0.3556 0.2084 0.4466 0.067 Uiso 1 1 calc R
H31B H 0.3218 0.1315 0.3697 0.067 Uiso 1 1 calc R
H31C H 0.3147 0.2565 0.3574 0.067 Uiso 1 1 calc R
C32 C 0.8050(6) 0.0239(8) 0.0111(6) 0.034(3) Uani 1 1 d .
H32A H 0.7761 0.0273 -0.0480 0.040 Uiso 1 1 calc R
H32B H 0.7871 0.0839 0.0419 0.040 Uiso 1 1 calc R
Cl5 Cl 0.78097(17) -0.0952(2) 0.05682(18) 0.0428(7) Uani 1 1 d .
Cl6 Cl 0.90776(17) 0.0366(2) 0.01277(18) 0.0450(8) Uani 1 1 d .

loop_
_atom_site_aniso_label
_atom_site_aniso_U_11
_atom_site_aniso_U_22
_atom_site_aniso_U_33
_atom_site_aniso_U_23
_atom_site_aniso_U_13
_atom_site_aniso_U_12
Ru1 0.0132(4) 0.0126(4) 0.0084(4) -0.0010(3) 0.0025(3) 0.0001(3)
Ru2 0.0145(4) 0.0133(4) 0.0099(4) -0.0003(3) 0.0032(3) 0.0006(3)
Cl1 0.0213(12) 0.0150(12) 0.0171(12) -0.0017(9) 0.0065(9) -0.0003(10)
Cl2 0.0153(11) 0.0239(13) 0.0120(11) -0.0020(10) 0.0022(9) -0.0006(10)
Cl3 0.0228(13) 0.0252(13) 0.0116(11) 0.0056(10) 0.0058(9) 0.0024(11)
Cl4 0.0236(12) 0.0180(12) 0.0154(11) -0.0051(9) 0.0063(9) -0.0012(10)
O1 0.023(4) 0.012(3) 0.012(3) 0.002(3) 0.006(3) 0.001(3)
N1 0.015(4) 0.014(4) 0.025(4) -0.004(3) 0.009(3) -0.009(4)
N2 0.014(4) 0.012(4) 0.021(4) 0.006(3) 0.001(3) 0.006(3)
C1 0.011(5) 0.013(5) 0.017(5) -0.005(4) 0.006(4) -0.002(4)
C2 0.011(5) 0.025(6) 0.027(5) 0.005(4) 0.000(4) 0.003(4)
C3 0.015(5) 0.021(5) 0.026(5) -0.001(4) -0.007(4) 0.011(4)
C4 0.013(4) 0.015(5) 0.013(4) -0.001(4) 0.001(3) -0.001(4)
C5 0.012(5) 0.029(5) 0.015(5) -0.001(4) -0.002(4) 0.006(4)
C6 0.021(5) 0.007(4) 0.021(5) -0.003(4) 0.000(4) 0.000(4)
C7 0.017(5) 0.017(5) 0.002(4) 0.001(3) 0.001(3) 0.000(4)
C8 0.020(5) 0.020(5) 0.004(4) 0.008(4) 0.000(4) -0.001(4)
C9 0.013(4) 0.014(4) 0.011(4) -0.003(4) -0.002(3) -0.001(4)
C10 0.030(6) 0.021(5) 0.023(5) -0.008(4) 0.014(4) 0.002(5)
C11 0.024(5) 0.026(6) 0.023(5) 0.007(4) 0.004(4) 0.002(5)
C12 0.014(5) 0.020(5) 0.021(5) 0.002(4) 0.002(4) 0.004(4)
C13 0.015(5) 0.018(5) 0.018(5) 0.004(4) -0.001(4) -0.007(4)
C14 0.009(4) 0.015(5) 0.018(5) 0.000(4) 0.002(4) 0.001(4)
C15 0.015(5) 0.013(5) 0.027(5) -0.005(4) -0.001(4) -0.001(4)
C16 0.011(4) 0.027(5) 0.022(5) 0.009(4) 0.004(4) -0.002(4)
C17 0.016(5) 0.025(5) 0.018(5) -0.004(4) 0.005(4) -0.003(4)
C18 0.006(4) 0.020(5) 0.030(5) -0.004(4) 0.006(4) -0.003(4)
C19 0.031(6) 0.019(5) 0.027(5) -0.002(4) 0.009(5) -0.006(5)
C20 0.016(5) 0.033(6) 0.026(5) 0.007(5) 0.004(4) -0.007(5)
C21 0.032(6) 0.026(6) 0.020(5) -0.002(4) 0.009(4) 0.003(5)
C22 0.018(5) 0.020(5) 0.013(4) -0.006(4) 0.006(4) -0.005(4)
C23 0.022(5) 0.026(5) 0.003(4) -0.006(4) 0.004(4) -0.003(4)
C24 0.022(5) 0.020(5) 0.012(4) 0.005(4) 0.011(4) 0.005(4)
C25 0.017(5) 0.021(5) 0.019(5) -0.011(4) 0.010(4) 0.003(4)
C26 0.010(4) 0.038(6) 0.020(5) -0.006(4) 0.007(4) 0.005(4)
C27 0.026(5) 0.021(5) 0.020(5) 0.000(4) 0.013(4) 0.015(4)
C28 0.034(6) 0.016(5) 0.033(6) 0.002(5) 0.011(5) 0.001(5)
C29 0.030(6) 0.024(5) 0.025(5) -0.005(4) 0.009(4) -0.003(5)
C30 0.043(7) 0.019(6) 0.070(8) -0.005(6) -0.012(6) -0.001(6)
C31 0.038(7) 0.045(7) 0.062(8) -0.027(6) 0.034(6) -0.025(6)
C32 0.037(7) 0.029(6) 0.036(6) 0.008(5) 0.011(5) 0.008(5)
Cl5 0.0469(18) 0.0318(16) 0.0466(17) 0.0047(13) 0.0013(14) -0.0092(14)
Cl6 0.0428(18) 0.0510(19) 0.0469(18) -0.0126(15) 0.0234(14) -0.0075(15)

loop_
_atom_type_symbol
_atom_type_description
_atom_type_scat_dispersion_real
_atom_type_scat_dispersion_imag
_atom_type_scat_source
C C 0.0033 0.0016 'International Tables Vol C Tables 4.2.6.8 and 6.1.1.4'
H H 0.0000 0.0000 'International Tables Vol C Tables 4.2.6.8 and 6.1.1.4'
N N 0.0061 0.0033 'International Tables Vol C Tables 4.2.6.8 and 6.1.1.4'
O O 0.0106 0.0060 'International Tables Vol C Tables 4.2.6.8 and 6.1.1.4'
Cl Cl 0.1484 0.1585 'International Tables Vol C Tables 4.2.6.8 and 6.1.1.4'
Ru Ru -1.2594 0.8363 'International Tables Vol C Tables 4.2.6.8 and 6.1.1.4'

loop_
_geom_angle_atom_site_label_1
_geom_angle_atom_site_label_2
_geom_angle_atom_site_label_3
_geom_angle
C1 Ru1 O1 96.2(3)
C1 Ru1 Cl3 96.8(2)
O1 Ru1 Cl3 164.33(17)
C1 Ru1 Cl4 90.7(2)
O1 Ru1 Cl4 96.29(17)
Cl3 Ru1 Cl4 92.26(8)
C1 Ru1 Cl1 92.9(2)
O1 Ru1 Cl1 78.95(16)
Cl3 Ru1 Cl1 91.70(8)
Cl4 Ru1 Cl1 174.34(8)
C1 Ru1 Cl2 171.1(2)
O1 Ru1 Cl2 75.61(17)
Cl3 Ru1 Cl2 90.80(8)
Cl4 Ru1 Cl2 93.61(8)
Cl1 Ru1 Cl2 82.30(7)
C1 Ru1 Ru2 122.2(2)
O1 Ru1 Ru2 41.73(16)
Cl3 Ru1 Ru2 122.90(6)
Cl4 Ru1 Ru2 123.58(6)
Cl1 Ru1 Ru2 50.76(5)
Cl2 Ru1 Ru2 49.11(5)
O1 Ru2 C24 96.4(3)
O1 Ru2 C26 140.4(3)
C24 Ru2 C26 67.9(3)
O1 Ru2 C22 141.3(3)
C24 Ru2 C22 69.3(3)
C26 Ru2 C22 69.0(3)
O1 Ru2 C23 110.3(3)
C24 Ru2 C23 38.3(3)
C26 Ru2 C23 80.3(3)
C22 Ru2 C23 37.9(3)
O1 Ru2 C27 177.5(3)
C24 Ru2 C27 81.0(3)
C26 Ru2 C27 38.4(3)
C22 Ru2 C27 37.8(3)
C23 Ru2 C27 67.7(3)
O1 Ru2 C25 108.2(3)
C24 Ru2 C25 38.1(3)
C26 Ru2 C25 38.1(3)
C22 Ru2 C25 82.9(3)
C23 Ru2 C25 69.2(3)
C27 Ru2 C25 69.7(3)
O1 Ru2 Cl2 76.85(16)
C24 Ru2 Cl2 137.4(2)
C26 Ru2 Cl2 90.5(2)
C22 Ru2 Cl2 137.9(2)
C23 Ru2 Cl2 170.9(2)
C27 Ru2 Cl2 104.9(2)
C25 Ru2 Cl2 103.5(2)
O1 Ru2 Cl1 76.67(16)
C24 Ru2 Cl1 136.7(2)
C26 Ru2 Cl1 139.7(3)
C22 Ru2 Cl1 89.5(2)
C23 Ru2 Cl1 103.5(2)
C27 Ru2 Cl1 105.2(3)
C25 Ru2 Cl1 172.2(2)
Cl2 Ru2 Cl1 83.38(7)
O1 Ru2 Ru1 40.23(15)
C24 Ru2 Ru1 136.6(2)
C26 Ru2 Ru1 142.4(2)
C22 Ru2 Ru1 138.8(2)
C23 Ru2 Ru1 137.2(2)
C27 Ru2 Ru1 142.3(2)
C25 Ru2 Ru1 138.1(2)
Cl2 Ru2 Ru1 51.97(5)
Cl1 Ru2 Ru1 49.37(5)
Ru1 Cl1 Ru2 79.87(7)
Ru2 Cl2 Ru1 78.92(7)
C12 O1 Ru1 123.4(5)
C12 O1 Ru2 121.5(5)
Ru1 O1 Ru2 98.0(2)
C1 N1 C2 111.7(7)
C1 N1 C13 129.2(7)
C2 N1 C13 117.7(7)
C1 N2 C3 110.2(7)
C1 N2 C4 128.6(7)
C3 N2 C4 121.0(7)
N1 C1 N2 104.0(7)
N1 C1 Ru1 132.1(6)
N2 C1 Ru1 123.7(6)
C3 C2 N1 106.5(8)
C3 C2 H2 126.8
N1 C2 H2 126.8
C2 C3 N2 107.5(8)
C2 C3 H3 126.2
N2 C3 H3 126.2
C9 C4 C5 122.2(8)
C9 C4 N2 119.6(8)
C5 C4 N2 118.2(7)
C6 C5 C4 116.4(8)
C6 C5 C10 121.2(8)
C4 C5 C10 122.3(8)
C7 C6 C5 123.6(8)
C7 C6 H6 118.2
C5 C6 H6 118.2
C6 C7 C8 117.6(8)
C6 C7 C11 122.1(8)
C8 C7 C11 120.4(8)
C9 C8 C7 121.9(8)
C9 C8 H8 119.0
C7 C8 H8 119.0
C8 C9 C4 118.3(8)
C8 C9 C12 121.0(8)
C4 C9 C12 120.5(8)
C5 C10 H10A 109.5
C5 C10 H10B 109.5
H10A C10 H10B 109.5
C5 C10 H10C 109.5
H10A C10 H10C 109.5
H10B C10 H10C 109.5
C7 C11 H11A 109.5
C7 C11 H11B 109.5
H11A C11 H11B 109.5
C7 C11 H11C 109.5
H11A C11 H11C 109.5
H11B C11 H11C 109.5
O1 C12 C9 107.1(7)
O1 C12 H12A 110.3
C9 C12 H12A 110.3
O1 C12 H12B 110.3
C9 C12 H12B 110.3
H12A C12 H12B 108.5
C14 C13 C18 122.7(8)
C14 C13 N1 120.7(8)
C18 C13 N1 116.1(8)
C13 C14 C15 116.6(8)
C13 C14 C19 122.9(8)
C15 C14 C19 120.5(8)
C16 C15 C14 122.9(8)
C16 C15 H15 118.5
C14 C15 H15 118.5
C15 C16 C17 118.1(8)
C15 C16 C20 122.1(9)
C17 C16 C20 119.8(8)
C18 C17 C16 122.1(8)
C18 C17 H17 118.9
C16 C17 H17 118.9
C17 C18 C13 117.5(8)
C17 C18 C21 121.4(8)
C13 C18 C21 121.0(8)
C14 C19 H19A 109.5
C14 C19 H19B 109.5
H19A C19 H19B 109.5
C14 C19 H19C 109.5
H19A C19 H19C 109.5
H19B C19 H19C 109.5
C16 C20 H20A 109.5
C16 C20 H20B 109.5
H20A C20 H20B 109.5
C16 C20 H20C 109.5
H20A C20 H20C 109.5
H20B C20 H20C 109.5
C18 C21 H21A 109.5
C18 C21 H21B 109.5
H21A C21 H21B 109.5
C18 C21 H21C 109.5
H21A C21 H21C 109.5
H21B C21 H21C 109.5
C27 C22 C23 118.8(8)
C27 C22 C28 120.3(8)
C23 C22 C28 120.9(8)
C27 C22 Ru2 71.4(5)
C23 C22 Ru2 71.1(5)
C28 C22 Ru2 127.3(6)
C22 C23 C24 121.1(8)
C22 C23 Ru2 71.0(5)
C24 C23 Ru2 70.6(5)
C22 C23 H23 119.5
C24 C23 H23 119.5
Ru2 C23 H23 132.0
C25 C24 C23 121.0(8)
C25 C24 Ru2 71.4(5)
C23 C24 Ru2 71.1(5)
C25 C24 H24 119.5
C23 C24 H24 119.5
Ru2 C24 H24 130.7
C24 C25 C26 117.3(8)
C24 C25 C29 123.0(8)
C26 C25 C29 119.7(8)
C24 C25 Ru2 70.5(5)
C26 C25 Ru2 70.6(5)
C29 C25 Ru2 129.9(6)
C25 C26 C27 121.8(8)
C25 C26 Ru2 71.3(5)
C27 C26 Ru2 71.2(5)
C25 C26 H26 119.1
C27 C26 H26 119.1
Ru2 C26 H26 131.4
C22 C27 C26 120.0(8)
C22 C27 Ru2 70.9(5)
C26 C27 Ru2 70.4(5)
C22 C27 H27 120.0
C26 C27 H27 120.0
Ru2 C27 H27 131.5
C22 C28 H28A 109.5
C22 C28 H28B 109.5
H28A C28 H28B 109.5
C22 C28 H28C 109.5
H28A C28 H28C 109.5
H28B C28 H28C 109.5
C30 C29 C25 114.0(8)
C30 C29 C31 111.2(9)
C25 C29 C31 110.4(8)
C30 C29 H29 106.9
C25 C29 H29 106.9
C31 C29 H29 106.9
C29 C30 H30A 109.5
C29 C30 H30B 109.5
H30A C30 H30B 109.5
C29 C30 H30C 109.5
H30A C30 H30C 109.5
H30B C30 H30C 109.5
C29 C31 H31A 109.5
C29 C31 H31B 109.5
H31A C31 H31B 109.5
C29 C31 H31C 109.5
H31A C31 H31C 109.5
H31B C31 H31C 109.5
Cl6 C32 Cl5 112.5(5)
Cl6 C32 H32A 109.1
Cl5 C32 H32A 109.1
Cl6 C32 H32B 109.1
Cl5 C32 H32B 109.1
H32A C32 H32B 107.8

loop_
_geom_bond_atom_site_label_1
_geom_bond_atom_site_label_2
_geom_bond_distance
Ru1 C1 2.016(8)
Ru1 O1 2.054(6)
Ru1 Cl3 2.320(2)
Ru1 Cl4 2.328(2)
Ru1 Cl1 2.428(2)
Ru1 Cl2 2.528(2)
Ru1 Ru2 3.1492(12)
Ru2 O1 2.117(6)
Ru2 C24 2.176(8)
Ru2 C26 2.178(9)
Ru2 C22 2.181(8)
Ru2 C23 2.183(8)
Ru2 C27 2.188(8)
Ru2 C25 2.188(9)
Ru2 Cl2 2.426(2)
Ru2 Cl1 2.478(2)
O1 C12 1.433(10)
N1 C1 1.365(10)
N1 C2 1.400(11)
N1 C13 1.474(11)
N2 C1 1.374(10)
N2 C3 1.412(11)
N2 C4 1.454(11)
C2 C3 1.336(13)
C2 H2 0.9500
C3 H3 0.9500
C4 C9 1.396(11)
C4 C5 1.412(12)
C5 C6 1.399(12)
C5 C10 1.507(12)
C6 C7 1.383(12)
C6 H6 0.9500
C7 C8 1.404(12)
C7 C11 1.501(12)
C8 C9 1.388(12)
C8 H8 0.9500
C9 C12 1.514(12)
C10 H10A 0.9800
C10 H10B 0.9800
C10 H10C 0.9800
C11 H11A 0.9800
C11 H11B 0.9800
C11 H11C 0.9800
C12 H12A 0.9900
C12 H12B 0.9900
C13 C14 1.403(12)
C13 C18 1.413(12)
C14 C15 1.404(12)
C14 C19 1.500(12)
C15 C16 1.373(12)
C15 H15 0.9500
C16 C17 1.420(13)
C16 C20 1.522(12)
C17 C18 1.372(12)
C17 H17 0.9500
C18 C21 1.511(12)
C19 H19A 0.9800
C19 H19B 0.9800
C19 H19C 0.9800
C20 H20A 0.9800
C20 H20B 0.9800
C20 H20C 0.9800
C21 H21A 0.9800
C21 H21B 0.9800
C21 H21C 0.9800
C22 C27 1.414(12)
C22 C23 1.416(12)
C22 C28 1.495(12)
C23 C24 1.430(12)
C23 H23 0.9500
C24 C25 1.424(12)
C24 H24 0.9500
C25 C26 1.425(13)
C25 C29 1.512(12)
C26 C27 1.436(13)
C26 H26 0.9500
C27 H27 0.9500
C28 H28A 0.9800
C28 H28B 0.9800
C28 H28C 0.9800
C29 C30 1.508(13)
C29 C31 1.563(13)
C29 H29 1.0000
C30 H30A 0.9800
C30 H30B 0.9800
C30 H30C 0.9800
C31 H31A 0.9800
C31 H31B 0.9800
C31 H31C 0.9800
C32 Cl6 1.763(10)
C32 Cl5 1.766(10)
C32 H32A 0.9900
C32 H32B 0.9900

loop_
_geom_torsion_atom_site_label_1
_geom_torsion_atom_site_label_2
_geom_torsion_atom_site_label_3
_geom_torsion_atom_site_label_4
_geom_torsion
C1 Ru1 Ru2 O1 -58.9(4)
Cl3 Ru1 Ru2 O1 175.9(2)
Cl4 Ru1 Ru2 O1 56.9(2)
Cl1 Ru1 Ru2 O1 -122.9(2)
Cl2 Ru1 Ru2 O1 118.5(2)
C1 Ru1 Ru2 C24 -55.2(4)
O1 Ru1 Ru2 C24 3.7(4)
Cl3 Ru1 Ru2 C24 179.7(3)
Cl4 Ru1 Ru2 C24 60.6(4)
Cl1 Ru1 Ru2 C24 -119.2(3)
Cl2 Ru1 Ru2 C24 122.2(4)
C1 Ru1 Ru2 C26 -173.8(5)
O1 Ru1 Ru2 C26 -114.8(5)
Cl3 Ru1 Ru2 C26 61.1(4)
Cl4 Ru1 Ru2 C26 -58.0(4)
Cl1 Ru1 Ru2 C26 122.2(4)
Cl2 Ru1 Ru2 C26 3.7(4)
C1 Ru1 Ru2 C22 60.0(5)
O1 Ru1 Ru2 C22 119.0(4)
Cl3 Ru1 Ru2 C22 -65.1(4)
Cl4 Ru1 Ru2 C22 175.8(4)
Cl1 Ru1 Ru2 C22 -3.9(4)
Cl2 Ru1 Ru2 C22 -122.5(4)
C1 Ru1 Ru2 C23 2.1(4)
O1 Ru1 Ru2 C23 61.1(4)
Cl3 Ru1 Ru2 C23 -123.0(3)
Cl4 Ru1 Ru2 C23 117.9(3)
Cl1 Ru1 Ru2 C23 -61.8(3)
Cl2 Ru1 Ru2 C23 179.6(3)
C1 Ru1 Ru2 C27 121.0(5)
O1 Ru1 Ru2 C27 180.0(5)
Cl3 Ru1 Ru2 C27 -4.1(4)
Cl4 Ru1 Ru2 C27 -123.2(4)
Cl1 Ru1 Ru2 C27 57.0(4)
Cl2 Ru1 Ru2 C27 -61.5(4)
C1 Ru1 Ru2 C25 -112.7(4)
O1 Ru1 Ru2 C25 -53.8(4)
Cl3 Ru1 Ru2 C25 122.1(4)
Cl4 Ru1 Ru2 C25 3.1(4)
Cl1 Ru1 Ru2 C25 -176.7(4)
Cl2 Ru1 Ru2 C25 64.7(4)
C1 Ru1 Ru2 Cl2 -177.4(3)
O1 Ru1 Ru2 Cl2 -118.5(2)
Cl3 Ru1 Ru2 Cl2 57.43(10)
Cl4 Ru1 Ru2 Cl2 -61.64(10)
Cl1 Ru1 Ru2 Cl2 118.57(10)
C1 Ru1 Ru2 Cl1 64.0(3)
O1 Ru1 Ru2 Cl1 122.9(2)
Cl3 Ru1 Ru2 Cl1 -61.14(10)
Cl4 Ru1 Ru2 Cl1 179.79(10)
Cl2 Ru1 Ru2 Cl1 -118.57(10)
C1 Ru1 Cl1 Ru2 -130.4(2)
O1 Ru1 Cl1 Ru2 -34.70(17)
Cl3 Ru1 Cl1 Ru2 132.64(7)
Cl2 Ru1 Cl1 Ru2 42.06(6)
O1 Ru2 Cl1 Ru1 33.86(16)
C24 Ru2 Cl1 Ru1 119.1(3)
C26 Ru2 Cl1 Ru1 -127.1(4)
C22 Ru2 Cl1 Ru1 177.4(2)
C23 Ru2 Cl1 Ru1 141.9(2)
C27 Ru2 Cl1 Ru1 -147.9(2)
Cl2 Ru2 Cl1 Ru1 -44.14(7)
O1 Ru2 Cl2 Ru1 -35.66(16)
C24 Ru2 Cl2 Ru1 -120.8(3)
C26 Ru2 Cl2 Ru1 -177.8(3)
C22 Ru2 Cl2 Ru1 124.0(3)
C27 Ru2 Cl2 Ru1 146.2(3)
C25 Ru2 Cl2 Ru1 -141.6(2)
Cl1 Ru2 Cl2 Ru1 42.14(7)
O1 Ru1 Cl2 Ru2 37.15(16)
Cl3 Ru1 Cl2 Ru2 -134.96(8)
Cl4 Ru1 Cl2 Ru2 132.73(7)
Cl1 Ru1 Cl2 Ru2 -43.35(7)
C1 Ru1 O1 C12 -3.2(6)
Cl3 Ru1 O1 C12 -149.1(6)
Cl4 Ru1 O1 C12 88.2(6)
Cl1 Ru1 O1 C12 -94.9(6)
Cl2 Ru1 O1 C12 -179.7(6)
Ru2 Ru1 O1 C12 -136.4(7)
C1 Ru1 O1 Ru2 133.2(3)
Cl3 Ru1 O1 Ru2 -12.8(8)
Cl4 Ru1 O1 Ru2 -135.43(18)
Cl1 Ru1 O1 Ru2 41.48(16)
Cl2 Ru1 O1 Ru2 -43.30(16)
C24 Ru2 O1 C12 -39.9(6)
C26 Ru2 O1 C12 -102.7(7)
C22 Ru2 O1 C12 24.7(8)
C23 Ru2 O1 C12 -3.1(7)
C25 Ru2 O1 C12 -77.1(6)
Cl2 Ru2 O1 C12 -177.2(6)
Cl1 Ru2 O1 C12 96.6(6)
Ru1 Ru2 O1 C12 137.5(7)
C24 Ru2 O1 Ru1 -177.4(3)
C26 Ru2 O1 Ru1 119.8(4)
C22 Ru2 O1 Ru1 -112.8(4)
C23 Ru2 O1 Ru1 -140.6(3)
C25 Ru2 O1 Ru1 145.4(3)
Cl2 Ru2 O1 Ru1 45.31(17)
Cl1 Ru2 O1 Ru1 -40.89(16)
C2 N1 C1 N2 -4.2(9)
C13 N1 C1 N2 161.8(8)
C2 N1 C1 Ru1 171.3(6)
C13 N1 C1 Ru1 -22.7(13)
C3 N2 C1 N1 3.3(9)
C4 N2 C1 N1 -172.9(8)
C3 N2 C1 Ru1 -172.7(6)
C4 N2 C1 Ru1 11.2(12)
O1 Ru1 C1 N1 -135.3(8)
Cl3 Ru1 C1 N1 35.9(8)
Cl4 Ru1 C1 N1 128.3(8)
Cl1 Ru1 C1 N1 -56.1(8)
Ru2 Ru1 C1 N1 -100.3(8)
O1 Ru1 C1 N2 39.4(7)
Cl3 Ru1 C1 N2 -149.4(6)
Cl4 Ru1 C1 N2 -57.0(7)
Cl1 Ru1 C1 N2 118.6(7)
Ru2 Ru1 C1 N2 74.4(7)
C1 N1 C2 C3 3.6(10)
C13 N1 C2 C3 -164.2(8)
N1 C2 C3 N2 -1.3(10)
C1 N2 C3 C2 -1.3(10)
C4 N2 C3 C2 175.2(8)
C1 N2 C4 C9 -63.7(12)
C3 N2 C4 C9 120.5(9)
C1 N2 C4 C5 116.5(9)
C3 N2 C4 C5 -59.3(11)
C9 C4 C5 C6 1.5(12)
N2 C4 C5 C6 -178.6(7)
C9 C4 C5 C10 176.7(8)
N2 C4 C5 C10 -3.4(12)
C4 C5 C6 C7 -1.6(13)
C10 C5 C6 C7 -176.8(8)
C5 C6 C7 C8 0.7(13)
C5 C6 C7 C11 -177.6(8)
C6 C7 C8 C9 0.3(12)
C11 C7 C8 C9 178.7(8)
C7 C8 C9 C4 -0.4(12)
C7 C8 C9 C12 175.1(8)
C5 C4 C9 C8 -0.6(12)
N2 C4 C9 C8 179.5(7)
C5 C4 C9 C12 -176.1(8)
N2 C4 C9 C12 4.1(12)
Ru1 O1 C12 C9 -69.5(8)
Ru2 O1 C12 C9 163.7(5)
C8 C9 C12 O1 -94.0(9)
C4 C9 C12 O1 81.3(9)
C1 N1 C13 C14 110.4(10)
C2 N1 C13 C14 -84.2(10)
C1 N1 C13 C18 -77.0(11)
C2 N1 C13 C18 88.3(9)
C18 C13 C14 C15 2.5(13)
N1 C13 C14 C15 174.5(7)
C18 C13 C14 C19 -176.2(8)
N1 C13 C14 C19 -4.1(13)
C13 C14 C15 C16 -2.5(13)
C19 C14 C15 C16 176.2(8)
C14 C15 C16 C17 1.1(13)
C14 C15 C16 C20 -177.7(8)
C15 C16 C17 C18 0.4(13)
C20 C16 C17 C18 179.3(8)
C16 C17 C18 C13 -0.4(13)
C16 C17 C18 C21 -179.1(8)
C14 C13 C18 C17 -1.1(13)
N1 C13 C18 C17 -173.5(7)
C14 C13 C18 C21 177.6(8)
N1 C13 C18 C21 5.2(12)
O1 Ru2 C22 C27 -176.2(5)
C24 Ru2 C22 C27 -102.5(6)
C26 Ru2 C22 C27 -29.0(5)
C23 Ru2 C22 C27 -130.7(8)
C25 Ru2 C22 C27 -65.7(5)
Cl2 Ru2 C22 C27 36.7(7)
Cl1 Ru2 C22 C27 116.2(5)
Ru1 Ru2 C22 C27 119.2(5)
O1 Ru2 C22 C23 -45.5(7)
C24 Ru2 C22 C23 28.2(5)
C26 Ru2 C22 C23 101.7(6)
C27 Ru2 C22 C23 130.7(8)
C25 Ru2 C22 C23 65.0(5)
Cl2 Ru2 C22 C23 167.3(4)
Cl1 Ru2 C22 C23 -113.1(5)
Ru1 Ru2 C22 C23 -110.2(5)
O1 Ru2 C22 C28 69.5(9)
C24 Ru2 C22 C28 143.2(9)
C26 Ru2 C22 C28 -143.4(9)
C23 Ru2 C22 C28 115.0(10)
C27 Ru2 C22 C28 -114.3(10)
C25 Ru2 C22 C28 180.0(8)
Cl2 Ru2 C22 C28 -77.7(9)
Cl1 Ru2 C22 C28 1.8(8)
Ru1 Ru2 C22 C28 4.8(10)
C27 C22 C23 C24 3.2(12)
C28 C22 C23 C24 -174.7(8)
Ru2 C22 C23 C24 -51.9(7)
C27 C22 C23 Ru2 55.1(7)
C28 C22 C23 Ru2 -122.9(8)
O1 Ru2 C23 C22 151.6(5)
C24 Ru2 C23 C22 -134.4(7)
C26 Ru2 C23 C22 -68.0(5)
C27 Ru2 C23 C22 -30.1(5)
C25 Ru2 C23 C22 -105.9(6)
Cl1 Ru2 C23 C22 71.0(5)
Ru1 Ru2 C23 C22 114.5(5)
O1 Ru2 C23 C24 -74.0(5)
C26 Ru2 C23 C24 66.4(5)
C22 Ru2 C23 C24 134.4(7)
C27 Ru2 C23 C24 104.3(6)
C25 Ru2 C23 C24 28.5(5)
Cl1 Ru2 C23 C24 -154.5(4)
Ru1 Ru2 C23 C24 -111.0(5)
C22 C23 C24 C25 -1.2(12)
Ru2 C23 C24 C25 -53.2(7)
C22 C23 C24 Ru2 52.0(7)
O1 Ru2 C24 C25 -111.5(5)
C26 Ru2 C24 C25 30.8(5)
C22 Ru2 C24 C25 105.6(6)
C23 Ru2 C24 C25 133.6(8)
C27 Ru2 C24 C25 68.4(5)
Cl2 Ru2 C24 C25 -34.0(7)
Cl1 Ru2 C24 C25 171.1(4)
Ru1 Ru2 C24 C25 -113.9(5)
O1 Ru2 C24 C23 114.9(5)
C26 Ru2 C24 C23 -102.8(6)
C22 Ru2 C24 C23 -27.9(5)
C27 Ru2 C24 C23 -65.2(5)
C25 Ru2 C24 C23 -133.6(8)
Cl2 Ru2 C24 C23 -167.5(4)
Cl1 Ru2 C24 C23 37.5(6)
Ru1 Ru2 C24 C23 112.5(5)
C23 C24 C25 C26 -1.5(12)
Ru2 C24 C25 C26 -54.6(7)
C23 C24 C25 C29 178.6(8)
Ru2 C24 C25 C29 125.5(8)
C23 C24 C25 Ru2 53.1(7)
O1 Ru2 C25 C24 76.7(5)
C26 Ru2 C25 C24 -129.8(7)
C22 Ru2 C25 C24 -65.2(5)
C23 Ru2 C25 C24 -28.7(5)
C27 Ru2 C25 C24 -101.7(6)
Cl2 Ru2 C25 C24 157.1(5)
Ru1 Ru2 C25 C24 110.0(5)
O1 Ru2 C25 C26 -153.4(5)
C24 Ru2 C25 C26 129.8(7)
C22 Ru2 C25 C26 64.6(5)
C23 Ru2 C25 C26 101.1(6)
C27 Ru2 C25 C26 28.1(5)
Cl2 Ru2 C25 C26 -73.1(5)
Ru1 Ru2 C25 C26 -120.2(5)
O1 Ru2 C25 C29 -40.5(9)
C24 Ru2 C25 C29 -117.3(10)
C26 Ru2 C25 C29 112.9(10)
C22 Ru2 C25 C29 177.6(9)
C23 Ru2 C25 C29 -146.0(9)
C27 Ru2 C25 C29 141.0(9)
Cl2 Ru2 C25 C29 39.9(8)
Ru1 Ru2 C25 C29 -7.2(10)
C24 C25 C26 C27 2.2(12)
C29 C25 C26 C27 -177.9(8)
Ru2 C25 C26 C27 -52.4(7)
C24 C25 C26 Ru2 54.6(7)
C29 C25 C26 Ru2 -125.6(8)
O1 Ru2 C26 C25 41.8(7)
C24 Ru2 C26 C25 -30.7(5)
C22 Ru2 C26 C25 -106.1(5)
C23 Ru2 C26 C25 -68.5(5)
C27 Ru2 C26 C25 -134.7(8)
Cl2 Ru2 C26 C25 111.5(5)
Cl1 Ru2 C26 C25 -168.1(4)
Ru1 Ru2 C26 C25 108.6(5)
O1 Ru2 C26 C27 176.4(4)
C24 Ru2 C26 C27 103.9(6)
C22 Ru2 C26 C27 28.6(5)
C23 Ru2 C26 C27 66.1(5)
C25 Ru2 C26 C27 134.7(8)
Cl2 Ru2 C26 C27 -113.8(5)
Cl1 Ru2 C26 C27 -33.4(7)
Ru1 Ru2 C26 C27 -116.7(5)
C23 C22 C27 C26 -2.5(12)
C28 C22 C27 C26 175.4(8)
Ru2 C22 C27 C26 52.4(7)
C23 C22 C27 Ru2 -54.9(7)
C28 C22 C27 Ru2 123.0(8)
C25 C26 C27 C22 -0.2(13)
Ru2 C26 C27 C22 -52.7(7)
C25 C26 C27 Ru2 52.5(7)
C24 Ru2 C27 C22 67.6(5)
C26 Ru2 C27 C22 133.2(8)
C23 Ru2 C27 C22 30.2(5)
C25 Ru2 C27 C22 105.3(6)
Cl2 Ru2 C27 C22 -155.5(5)
Cl1 Ru2 C27 C22 -68.5(5)
Ru1 Ru2 C27 C22 -109.8(5)
C24 Ru2 C27 C26 -65.6(5)
C22 Ru2 C27 C26 -133.2(8)
C23 Ru2 C27 C26 -103.0(6)
C25 Ru2 C27 C26 -27.9(5)
Cl2 Ru2 C27 C26 71.3(5)
Cl1 Ru2 C27 C26 158.3(5)
Ru1 Ru2 C27 C26 117.1(5)
C24 C25 C29 C30 -18.7(13)
C26 C25 C29 C30 161.5(9)
Ru2 C25 C29 C30 72.8(11)
C24 C25 C29 C31 107.4(10)
C26 C25 C29 C31 -72.5(11)
Ru2 C25 C29 C31 -161.2(7)
